data_4108791
loop_
_publ_author_name
'Yuko Yoneda'
'Kurt Mereiter'
'Christian Jaeger'
'Lothar Brecker'
'Paul Kosma'
'Thomas Rosenau'
'Alfred French'

_publ_contact_author
;
Alfred French
Southern Regional Research Center,
U.S. Department of Agriculture, 
1100 Robert E. Lee Blvd., 
New Orleans, 
LA 70124, USA
;
_publ_contact_author_email afrench@srrc.ars.usda.gov
_publ_contact_author_fax '+1 504 286-4217'
_publ_contact_author_phone '+1 504 286-4410'
_publ_section_title
;
 van der Waals versus Hydrogen-Bonding Forces in a Crystalline Analog of
 Cellotetraose: Cyclohexyl 4'-O-Cyclohexyl \b-d-Cellobioside Cyclohexane
 Solvate
;
_journal_name_full 'Journal of the American Chemical Society'
_journal_page_first 16678
_journal_page_last 16690
_journal_paper_doi 10.1021/ja805147t
_journal_volume 130
_journal_year 2008
_chemical_absolute_configuration rm
_chemical_formula_moiety '3(C24 H42 O11), 2(C6 H12)'
_chemical_formula_sum 'C84 H150 O33'
_chemical_formula_weight 1688.04
_chemical_name_common
;
1209 YY-056 1209a2n.CIF, neutron H positions calculated from the
X-ray H-positions, unconventional unit cell (not reduced) 
;
_chemical_name_systematic
; 
Cyclohexyl 4'-O-cyclohexyl-beta-D-glucopyranosyl- 
(1->-4)-beta-D-glucopyranoside, solvate with cyclohexane in 
3:2 ratio 
;
_space_group_IT_number 1
_symmetry_cell_setting triclinic
_symmetry_space_group_name_Hall 'P 1'
_symmetry_space_group_name_H-M 'P 1'
_atom_sites_solution_hydrogens geom
_atom_sites_solution_primary direct
_atom_sites_solution_secondary difmap
_audit_creation_method SHELXL-97
_cell_angle_alpha 80.0430(10)
_cell_angle_beta 52.8280(10)
_cell_angle_gamma 89.3140(10)
_cell_formula_units_Z 1
_cell_length_a 10.7024(7)
_cell_length_b 10.9502(7)
_cell_length_c 23.4669(15)
_cell_measurement_reflns_used 6952
_cell_measurement_temperature 100(2)
_cell_measurement_theta_max 30.05
_cell_measurement_theta_min 2.40
_cell_volume 2143.4(2)
_computing_cell_refinement 'Bruker SAINT'
_computing_data_collection 'Bruker SMART'
_computing_data_reduction 'Bruker SAINT, SADABS, XPREP'
_computing_molecular_graphics 'Bruker SHELXTL'
_computing_publication_material 'Bruker SHELXTL'
_computing_structure_refinement 'SHELXL-97 (Sheldrick, 1997)'
_computing_structure_solution 'SHELXS-97 (Sheldrick, 1997)'
_diffrn_ambient_temperature 100(2)
_diffrn_measured_fraction_theta_full 0.989
_diffrn_measured_fraction_theta_max 0.989
_diffrn_measurement_device_type 'CCD area detector'
_diffrn_measurement_method 'phi and omega scans'
_diffrn_radiation_monochromator graphite
_diffrn_radiation_source 'fine-focus sealed tube'
_diffrn_radiation_type MoK\a
_diffrn_radiation_wavelength 0.71073
_diffrn_reflns_av_R_equivalents 0.0257
_diffrn_reflns_av_sigmaI/netI 0.0261
_diffrn_reflns_limit_h_max 14
_diffrn_reflns_limit_h_min -15
_diffrn_reflns_limit_k_max 15
_diffrn_reflns_limit_k_min -15
_diffrn_reflns_limit_l_max 33
_diffrn_reflns_limit_l_min -33
_diffrn_reflns_number 38659
_diffrn_reflns_theta_full 30.07
_diffrn_reflns_theta_max 30.07
_diffrn_reflns_theta_min 2.40
_diffrn_standards_decay_% 0
_exptl_absorpt_coefficient_mu 0.099
_exptl_absorpt_correction_T_max 0.98
_exptl_absorpt_correction_T_min 0.92
_exptl_absorpt_correction_type multi-scan
_exptl_absorpt_process_details 'program SADABS'
_exptl_crystal_colour colorless
_exptl_crystal_density_diffrn 1.308
_exptl_crystal_description plate
_exptl_crystal_F_000 918
_exptl_crystal_size_max 0.60
_exptl_crystal_size_mid 0.60
_exptl_crystal_size_min 0.20
_refine_diff_density_max 0.787
_refine_diff_density_min -0.340
_refine_diff_density_rms 0.076
_refine_ls_abs_structure_details 'Flack H D (1983), Acta Cryst. A39, 876-881'
_refine_ls_abs_structure_Flack 0.1(4)
_refine_ls_extinction_method none
_refine_ls_goodness_of_fit_ref 1.041
_refine_ls_hydrogen_treatment constr
_refine_ls_matrix_type full
_refine_ls_number_parameters 1112
_refine_ls_number_reflns 12443
_refine_ls_number_restraints 336
_refine_ls_restrained_S_all 1.032
_refine_ls_R_factor_all 0.0492
_refine_ls_R_factor_gt 0.0451
_refine_ls_shift/su_max 0.001
_refine_ls_shift/su_mean 0.000
_refine_ls_structure_factor_coef Fsqd
_refine_ls_weighting_details 'calc w=1/[\s^2^(Fo^2^)+(0.0822P)^2^+0.2920P] where P=(Fo^2^+2Fc^2^)/3'
_refine_ls_weighting_scheme calc
_refine_ls_wR_factor_gt 0.1121
_refine_ls_wR_factor_ref 0.1161
_reflns_number_gt 11584
_reflns_number_total 12443
_reflns_threshold_expression >2sigma(I)
_cod_data_source_file ja805147t_si_002_1.cif
_cod_data_source_block 1209a2n
_cod_depositor_comments
;
 Replacing the _cod_related_suboptimal_structure data name with the shorter
 version (_cod_related_suboptimal_struct) that is formally defined in the
 'cif_cod' dictionary.

 Antanas Vaitkus,
 2018-11-16

 Indicating the file location which does not use neutron data.
;
_cod_related_suboptimal_struct 4108810
_cod_database_code 4108791

loop_
_symmetry_equiv_pos_as_xyz
'x, y, z'

loop_
_atom_site_label
_atom_site_type_symbol
_atom_site_fract_x
_atom_site_fract_y
_atom_site_fract_z
_atom_site_U_iso_or_equiv
_atom_site_adp_type
_atom_site_occupancy
_atom_site_symmetry_multiplicity
_atom_site_calc_flag
_atom_site_refinement_flags
_atom_site_disorder_assembly
_atom_site_disorder_group
O1A O 0.1071 1.2321 0.2733 0.019 Uani 1 1 d . . .
O2A O 0.0144 1.3940 0.3711 0.019 Uani 1 1 d . . .
H2A H -0.0992 1.3926 0.4057 0.029 Uiso 1 1 d . . .
O3A O 0.0109 1.3048 0.4883 0.023 Uani 1 1 d . . .
H3A H 0.0498 1.3043 0.5165 0.035 Uiso 1 1 d . . .
O4A O 0.2843 1.1530 0.4508 0.014 Uani 1 1 d . . .
O5A O 0.2221 1.1208 0.3172 0.017 Uani 1 1 d . . .
O6A O 0.2274 0.8980 0.3951 0.023 Uani 1 1 d . . .
H6A H 0.2623 0.8194 0.4034 0.035 Uiso 1 1 d . . .
O2'A O 0.3586 0.9604 0.5216 0.020 Uani 1 1 d . . .
H2'A H 0.4502 0.9798 0.4705 0.029 Uiso 1 1 d . . .
O3'A O 0.2918 0.9946 0.6542 0.018 Uani 1 1 d . . .
H3'A H 0.3845 1.0520 0.6333 0.027 Uiso 1 1 d . . .
O4'A O 0.0214 1.1332 0.7370 0.020 Uani 1 1 d . . .
O5'A O 0.1538 1.2391 0.5515 0.015 Uani 1 1 d . . .
O6'A O -0.0934 1.3864 0.6245 0.021 Uani 1 1 d . . .
H6'A H -0.0763 1.4767 0.6095 0.031 Uiso 1 1 d . . .
C1A C 0.1762 1.2400 0.3075 0.016 Uani 1 1 d . . .
H1AA H 0.2802 1.3108 0.2731 0.019 Uiso 1 1 d . . .
C2A C 0.0571 1.2733 0.3813 0.015 Uani 1 1 d . . .
H2AA H -0.0485 1.2041 0.4146 0.018 Uiso 1 1 d . . .
C3A C 0.1300 1.2747 0.4201 0.015 Uani 1 1 d . . .
H3AA H 0.2298 1.3491 0.3884 0.018 Uiso 1 1 d . . .
C4A C 0.1908 1.1494 0.4256 0.013 Uani 1 1 d . . .
H4AA H 0.0907 1.0755 0.4625 0.016 Uiso 1 1 d . . .
C5A C 0.3009 1.1185 0.3494 0.015 Uani 1 1 d . . .
H5AA H 0.4042 1.1900 0.3146 0.018 Uiso 1 1 d . . .
C6A C 0.3584 0.9918 0.3501 0.018 Uani 1 1 d . . .
H6AA H 0.4359 0.9751 0.2942 0.021 Uiso 1 1 d . . .
H61A H 0.4268 0.9890 0.3711 0.021 Uiso 1 1 d . . .
C1'A C 0.1994 1.1248 0.5266 0.014 Uani 1 1 d . . .
H1'A H 0.0946 1.0578 0.5523 0.017 Uiso 1 1 d . . .
C2'A C 0.3046 1.0725 0.5462 0.014 Uani 1 1 d . . .
H2"A H 0.4064 1.1420 0.5218 0.017 Uiso 1 1 d . . .
C3'A C 0.2053 1.0466 0.6297 0.015 Uani 1 1 d . . .
H3"A H 0.1056 0.9766 0.6518 0.018 Uiso 1 1 d . . .
C4'A C 0.1357 1.1638 0.6596 0.015 Uani 1 1 d . . .
H4'A H 0.2305 1.2330 0.6440 0.018 Uiso 1 1 d . . .
C5'A C 0.0491 1.2197 0.6299 0.015 Uani 1 1 d . . .
H5'A H -0.0556 1.1555 0.6520 0.018 Uiso 1 1 d . . .
C6'A C 0.0004 1.3464 0.6474 0.018 Uani 1 1 d . . .
H6"A H -0.0681 1.3408 0.7065 0.021 Uiso 1 1 d . . .
H62A H 0.1059 1.4142 0.6189 0.021 Uiso 1 1 d . . .
C7A C 0.2148 1.2672 0.1942 0.021 Uani 1 1 d . . .
H7A H 0.3315 1.2392 0.1743 0.025 Uiso 1 1 d . . .
C8A C 0.1495 1.1983 0.1652 0.031 Uani 1 1 d . . .
H81A H 0.0288 1.2200 0.1885 0.037 Uiso 1 1 d . . .
H82A H 0.1448 1.0970 0.1815 0.037 Uiso 1 1 d . . .
C9A C 0.2553 1.2371 0.0813 0.044 Uani 1 1 d . . .
H91A H 0.3724 1.2062 0.0580 0.053 Uiso 1 1 d . . .
H92A H 0.2032 1.1910 0.0608 0.053 Uiso 1 1 d . . .
C10A C 0.2734 1.3785 0.0563 0.047 Uani 1 1 d . . .
H10A H 0.3549 1.4036 -0.0038 0.056 Uiso 1 1 d . . .
H101 H 0.1581 1.4081 0.0746 0.056 Uiso 1 1 d . . .
C11A C 0.3359 1.4464 0.0869 0.043 Uani 1 1 d . . .
H11A H 0.3413 1.5478 0.0706 0.051 Uiso 1 1 d . . .
H111 H 0.4563 1.4244 0.0643 0.051 Uiso 1 1 d . . .
C12A C 0.2293 1.4080 0.1705 0.031 Uani 1 1 d . . .
H12A H 0.2793 1.4549 0.1916 0.038 Uiso 1 1 d . . .
H121 H 0.1116 1.4372 0.1935 0.038 Uiso 1 1 d . . .
C13A C 0.0796 1.1292 0.7788 0.019 Uani 1 1 d . . .
H13A H 0.2084 1.1286 0.7426 0.023 Uiso 1 1 d . . .
C14A C 0.0393 1.2427 0.8127 0.036 Uani 1 1 d . . .
H14A H -0.0880 1.2494 0.8435 0.043 Uiso 1 1 d . . .
H141 H 0.1033 1.3273 0.7694 0.043 Uiso 1 1 d . . .
C15A C 0.0837 1.2349 0.8642 0.056 Uani 1 1 d . . .
H15A H 0.2127 1.2382 0.8323 0.067 Uiso 1 1 d . . .
H151 H 0.0473 1.3159 0.8905 0.067 Uiso 1 1 d . . .
C16A C 0.0059 1.1165 0.9223 0.067 Uani 1 1 d . . .
H16A H 0.0462 1.1112 0.9560 0.080 Uiso 1 1 d . . .
H161 H -0.1229 1.1178 0.9581 0.080 Uiso 1 1 d . . .
C17A C 0.0450 1.0041 0.8885 0.054 Uani 1 1 d . . .
H17A H -0.0194 0.9198 0.9321 0.065 Uiso 1 1 d . . .
H171 H 0.1721 0.9970 0.8582 0.065 Uiso 1 1 d . . .
C18A C 0.0024 1.0095 0.8365 0.034 Uani 1 1 d . . .
H18A H 0.0419 0.9289 0.8099 0.041 Uiso 1 1 d . . .
H181 H -0.1266 1.0042 0.8678 0.041 Uiso 1 1 d . . .
O1B O 0.7658 0.4038 0.2355 0.021 Uani 1 1 d . . .
O2B O 0.7959 0.2627 0.3402 0.019 Uani 1 1 d . . .
H2B H 0.9100 0.2762 0.3110 0.029 Uiso 1 1 d . . .
O3B O 0.7068 0.4004 0.4529 0.019 Uani 1 1 d . . .
H3B H 0.6352 0.3866 0.5058 0.028 Uiso 1 1 d . . .
O4B O 0.3980 0.4930 0.5118 0.015 Uani 1 1 d . . .
O5B O 0.5659 0.4946 0.3239 0.018 Uani 1 1 d . . .
O6B O 0.3820 0.7010 0.4113 0.024 Uani 1 1 d . . .
H6B H 0.3512 0.7043 0.4593 0.036 Uiso 1 1 d . . .
O2'B O 0.2759 0.7131 0.5522 0.022 Uani 1 1 d . . .
H2'B H 0.2988 0.7976 0.5534 0.033 Uiso 1 1 d . . .
O3'B O 0.2047 0.7451 0.6896 0.022 Uani 1 1 d . A .
H3'B H 0.2363 0.8329 0.6814 0.033 Uiso 1 1 d . . .
O4'B O 0.4249 0.6510 0.7132 0.019 Uani 1 1 d . . .
O5'B O 0.4652 0.4667 0.5879 0.016 Uani 1 1 d . A .
O6'B O 0.6727 0.3579 0.6036 0.023 Uani 1 1 d . . .
H6'B H 0.7542 0.3430 0.6095 0.035 Uiso 1 1 d . . .
C1B C 0.6522 0.3891 0.3107 0.016 Uani 1 1 d . . .
H1BB H 0.5717 0.3032 0.3322 0.020 Uiso 1 1 d . . .
C2B C 0.7349 0.3803 0.3457 0.015 Uani 1 1 d . . .
H2BB H 0.8321 0.4565 0.3167 0.018 Uiso 1 1 d . . .
C3B C 0.6187 0.3868 0.4262 0.014 Uani 1 1 d . . .
H3BB H 0.5390 0.2989 0.4568 0.017 Uiso 1 1 d . . .
C4B C 0.5206 0.4948 0.4361 0.014 Uani 1 1 d . . .
H4BB H 0.5977 0.5839 0.4103 0.016 Uiso 1 1 d . . .
C5B C 0.4420 0.4832 0.4007 0.016 Uani 1 1 d . . .
H5BB H 0.3757 0.3897 0.4228 0.019 Uiso 1 1 d . . .
C6B C 0.3297 0.5803 0.4129 0.020 Uani 1 1 d . . .
H6BB H 0.3129 0.5887 0.3706 0.024 Uiso 1 1 d . . .
H61B H 0.2141 0.5470 0.4662 0.024 Uiso 1 1 d . . .
C1'B C 0.4382 0.5571 0.5462 0.014 Uani 1 1 d . . .
H1'B H 0.5454 0.6231 0.5052 0.017 Uiso 1 1 d . . .
C2'B C 0.3008 0.6270 0.5962 0.016 Uani 1 1 d . A .
H2"B H 0.1941 0.5596 0.6352 0.019 Uiso 1 1 d . . .
C3'B C 0.3373 0.6886 0.6389 0.016 Uani 1 1 d . . .
H3"B H 0.4387 0.7609 0.6005 0.019 Uiso 1 1 d . . .
C4'B C 0.3785 0.5912 0.6784 0.015 Uani 1 1 d . A .
H4'B H 0.2746 0.5225 0.7197 0.019 Uiso 1 1 d . . .
C5'B C 0.5142 0.5248 0.6232 0.015 Uani 1 1 d . . .
H5'B H 0.6189 0.5931 0.5820 0.018 Uiso 1 1 d . . .
C6'B C 0.5564 0.4211 0.6581 0.020 Uani 1 1 d . A .
H6"B H 0.6026 0.4600 0.6830 0.024 Uiso 1 1 d . . .
H62B H 0.4506 0.3552 0.7013 0.024 Uiso 1 1 d . . .
C7B C 0.7054 0.3645 0.2001 0.019 Uani 1 1 d . . .
H7B H 0.5789 0.3754 0.2323 0.023 Uiso 1 1 d . . .
C8B C 0.7923 0.4475 0.1247 0.028 Uani 1 1 d . . .
H81B H 0.9197 0.4401 0.0927 0.033 Uiso 1 1 d . . .
H82B H 0.7742 0.5454 0.1296 0.033 Uiso 1 1 d . . .
C9B C 0.7306 0.4076 0.0854 0.036 Uani 1 1 d . . .
H91B H 0.6055 0.4221 0.1153 0.043 Uiso 1 1 d . . .
H92B H 0.7968 0.4662 0.0301 0.043 Uiso 1 1 d . . .
C10B C 0.7480 0.2704 0.0801 0.038 Uani 1 1 d . . .
H10B H 0.8741 0.2576 0.0450 0.045 Uiso 1 1 d . . .
H102 H 0.6960 0.2432 0.0549 0.045 Uiso 1 1 d . . .
C11B C 0.6658 0.1867 0.1559 0.030 Uani 1 1 d . . .
H11B H 0.5376 0.1906 0.1888 0.036 Uiso 1 1 d . . .
H112 H 0.6875 0.0894 0.1504 0.036 Uiso 1 1 d . . .
C12B C 0.7263 0.2283 0.1950 0.023 Uani 1 1 d . . .
H12B H 0.6613 0.1698 0.2503 0.028 Uiso 1 1 d . . .
H122 H 0.8521 0.2158 0.1649 0.028 Uiso 1 1 d . . .
C13B C 0.3089 0.6266 0.7921 0.019 Uani 0.62 1 d P A 1
H13B H 0.1910 0.6119 0.8062 0.023 Uiso 0.62 1 d P B 1
C14B C 0.3316 0.5126 0.8304 0.027 Uani 0.62 1 d P A 1
H14B H 0.4521 0.5228 0.8139 0.033 Uiso 0.62 1 d P C 1
H142 H 0.3177 0.4293 0.8136 0.033 Uiso 0.62 1 d P D 1
C15B C 0.2128 0.4952 0.9133 0.036 Uani 0.62 1 d P A 1
H15B H 0.2362 0.4146 0.9394 0.043 Uiso 0.62 1 d P E 1
H152 H 0.0927 0.4761 0.9305 0.043 Uiso 0.62 1 d P F 1
C16B C 0.2243 0.6123 0.9380 0.035 Uani 0.62 1 d P A 1
H16B H 0.1334 0.6002 0.9975 0.042 Uiso 0.62 1 d P G 1
H162 H 0.3406 0.6263 0.9256 0.042 Uiso 0.62 1 d P H 1
C17B C 0.2013 0.7265 0.8992 0.032 Uani 0.62 1 d P A 1
H17B H 0.2158 0.8102 0.9156 0.038 Uiso 0.62 1 d P I 1
H172 H 0.0804 0.7163 0.9162 0.038 Uiso 0.62 1 d P J 1
C18B C 0.3190 0.7437 0.8161 0.025 Uani 0.62 1 d P A 1
H18B H 0.2935 0.8231 0.7903 0.030 Uiso 0.62 1 d P K 1
H182 H 0.4394 0.7646 0.7983 0.030 Uiso 0.62 1 d P L 1
O1C O 0.6861 0.0842 0.6899 0.019 Uani 1 1 d . . .
O2C O 0.5529 0.1293 0.6164 0.022 Uani 1 1 d . . .
H2C H 0.5813 0.2163 0.6117 0.033 Uiso 1 1 d . . .
O3C O 0.7214 0.0466 0.4845 0.024 Uani 1 1 d . . .
H3C H 0.7296 -0.0072 0.4539 0.036 Uiso 1 1 d . . .
O4C O 0.8013 -0.2182 0.5038 0.015 Uani 1 1 d . . .
O5C O 0.8056 -0.0769 0.6324 0.018 Uani 1 1 d . . .
O6C O 0.9255 -0.3669 0.5679 0.025 Uani 1 1 d . . .
H6C H 0.9504 -0.3542 0.5200 0.038 Uiso 1 1 d . . .
O2'C O 1.0224 -0.3694 0.4180 0.020 Uani 1 1 d . . .
H2'C H 1.0114 -0.4591 0.4228 0.030 Uiso 1 1 d . . .
O3'C O 1.0477 -0.3874 0.2855 0.024 Uani 1 1 d . M .
H3'C H 1.0660 -0.4532 0.3123 0.036 Uiso 1 1 d . . .
O4'C O 1.0021 -0.1525 0.2240 0.041 Uani 1 1 d . . .
O5'C O 0.7685 -0.1494 0.4165 0.016 Uani 1 1 d . M .
O6'C O 0.6358 0.0342 0.3824 0.020 Uani 1 1 d . . .
H6'C H 0.7034 0.1120 0.3633 0.030 Uiso 1 1 d . . .
C1C C 0.6758 -0.0049 0.6570 0.017 Uani 1 1 d . . .
H1CC H 0.5633 -0.0659 0.6960 0.021 Uiso 1 1 d . . .
C2C C 0.6867 0.0632 0.5916 0.016 Uani 1 1 d . . .
H2CC H 0.7947 0.1300 0.5557 0.019 Uiso 1 1 d . . .
C3C C 0.6910 -0.0276 0.5485 0.016 Uani 1 1 d . . .
H3CC H 0.5746 -0.0828 0.5809 0.019 Uiso 1 1 d . . .
C4C C 0.8160 -0.1160 0.5316 0.014 Uani 1 1 d . . .
H4CC H 0.9341 -0.0635 0.4908 0.017 Uiso 1 1 d . . .
C5C C 0.7991 -0.1747 0.6003 0.016 Uani 1 1 d . . .
H5CC H 0.6861 -0.2349 0.6396 0.020 Uiso 1 1 d . . .
C6C C 0.9354 -0.2490 0.5838 0.020 Uani 1 1 d . . .
H6CC H 1.0475 -0.1937 0.5368 0.025 Uiso 1 1 d . . .
H61C H 0.9362 -0.2642 0.6311 0.025 Uiso 1 1 d . . .
C1'C C 0.8787 -0.1941 0.4287 0.014 Uani 1 1 d . . .
H1'C H 0.9832 -0.1249 0.3998 0.017 Uiso 1 1 d . . .
C2'C C 0.9249 -0.3149 0.4006 0.015 Uani 1 1 d . M .
H2"C H 0.8181 -0.3799 0.4267 0.018 Uiso 1 1 d . . .
C3'C C 1.0118 -0.2809 0.3177 0.017 Uani 1 1 d . . .
H3"C H 1.1227 -0.2217 0.2919 0.020 Uiso 1 1 d . . .
C4'C C 0.9124 -0.2092 0.2995 0.020 Uani 1 1 d . M .
H4'C H 0.8144 -0.2740 0.3147 0.024 Uiso 1 1 d . . .
C5'C C 0.8451 -0.1028 0.3404 0.016 Uani 1 1 d . . .
H5'C H 0.9405 -0.0284 0.3183 0.019 Uiso 1 1 d . . .
C6'C C 0.7196 -0.0502 0.3349 0.019 Uani 1 1 d . M .
H6"C H 0.7762 -0.0015 0.2782 0.023 Uiso 1 1 d . . .
H62C H 0.6354 -0.1277 0.3486 0.023 Uiso 1 1 d . . .
C7C C 0.5828 0.0572 0.7688 0.019 Uani 1 1 d . . .
H7C H 0.4672 0.0140 0.7888 0.023 Uiso 1 1 d . . .
C8C C 0.6481 -0.0305 0.7996 0.027 Uani 1 1 d . . .
H81C H 0.7669 0.0091 0.7773 0.032 Uiso 1 1 d . . .
H82C H 0.6578 -0.1206 0.7834 0.032 Uiso 1 1 d . . .
C9C C 0.5396 -0.0506 0.8831 0.034 Uani 1 1 d . . .
H91C H 0.4238 -0.0973 0.9054 0.041 Uiso 1 1 d . . .
H92C H 0.5906 -0.1117 0.9047 0.041 Uiso 1 1 d . . .
C10C C 0.5182 0.0731 0.9077 0.031 Uani 1 1 d . . .
H10C H 0.4353 0.0563 0.9677 0.037 Uiso 1 1 d . . .
H103 H 0.6321 0.1156 0.8899 0.037 Uiso 1 1 d . . .
C11C C 0.4552 0.1621 0.8757 0.031 Uani 1 1 d . . .
H11C H 0.4476 0.2525 0.8914 0.037 Uiso 1 1 d . . .
H113 H 0.3356 0.1241 0.8983 0.037 Uiso 1 1 d . . .
C12C C 0.5623 0.1817 0.7921 0.027 Uani 1 1 d . . .
H12C H 0.5102 0.2418 0.7708 0.032 Uiso 1 1 d . . .
H123 H 0.6784 0.2290 0.7690 0.032 Uiso 1 1 d . . .
C13C C 1.0810 -0.2130 0.1640 0.018 Uani 0.61 1 d P M 1
H13C H 1.1665 -0.2689 0.1645 0.022 Uiso 0.61 1 d P N 1
C14C C 0.9551 -0.2989 0.1737 0.024 Uani 0.61 1 d P M 1
H14C H 1.0127 -0.3552 0.1314 0.029 Uiso 0.61 1 d P O 1
H143 H 0.8896 -0.3631 0.2274 0.029 Uiso 0.61 1 d P P 1
C15C C 0.8402 -0.2245 0.1683 0.024 Uani 0.61 1 d P M 1
H15C H 0.7751 -0.1744 0.2135 0.029 Uiso 0.61 1 d P Q 1
H153 H 0.7541 -0.2888 0.1735 0.029 Uiso 0.61 1 d P R 1
C16C C 0.9274 -0.1307 0.0954 0.027 Uani 0.61 1 d P M 1
H16C H 0.8426 -0.0758 0.0937 0.032 Uiso 0.61 1 d P S 1
H163 H 0.9849 -0.1810 0.0502 0.032 Uiso 0.61 1 d P T 1
C17C C 1.0519 -0.0433 0.0860 0.025 Uani 0.61 1 d P M 1
H17C H 1.1179 0.0202 0.0321 0.030 Uiso 0.61 1 d P U 1
H173 H 0.9927 0.0138 0.1279 0.030 Uiso 0.61 1 d P V 1
C18C C 1.1670 -0.1161 0.0925 0.021 Uani 0.61 1 d P M 1
H18C H 1.2372 -0.1634 0.0463 0.025 Uiso 0.61 1 d P W 1
H183 H 1.2487 -0.0506 0.0896 0.025 Uiso 0.61 1 d P X 1
C1S C 0.7976 0.6744 0.7932 0.082 Uani 1 1 d . . .
H1S1 H 0.8793 0.7436 0.7421 0.098 Uiso 1 1 d . . .
H1S2 H 0.6764 0.6909 0.8143 0.098 Uiso 1 1 d . . .
C2S C 0.8217 0.6915 0.8469 0.070 Uani 1 1 d . . .
H21S H 0.7936 0.7849 0.8593 0.084 Uiso 1 1 d . . .
H22S H 0.9467 0.6864 0.8230 0.084 Uiso 1 1 d . . .
C3S C 0.7199 0.5940 0.9174 0.051 Uani 1 1 d . . .
H31S H 0.5948 0.6069 0.9453 0.061 Uiso 1 1 d . . .
H32S H 0.7492 0.6059 0.9538 0.061 Uiso 1 1 d . . .
C4S C 0.7459 0.4619 0.9019 0.045 Uani 1 1 d . . .
H41S H 0.8671 0.4448 0.8806 0.054 Uiso 1 1 d . . .
H42S H 0.6640 0.3933 0.9532 0.054 Uiso 1 1 d . . .
C5S C 0.7198 0.4451 0.8471 0.042 Uani 1 1 d . . .
H51S H 0.5953 0.4524 0.8707 0.050 Uiso 1 1 d . . .
H52S H 0.7461 0.3516 0.8347 0.050 Uiso 1 1 d . . .
C6S C 0.8249 0.5435 0.7770 0.062 Uani 1 1 d . . .
H61S H 0.7991 0.5330 0.7391 0.074 Uiso 1 1 d . . .
H62S H 0.9495 0.5302 0.7504 0.074 Uiso 1 1 d . . .
C1T C 0.5464 0.9528 0.0804 0.035 Uani 1 1 d . . .
H11T H 0.5131 1.0230 0.0536 0.042 Uiso 1 1 d . . .
H12T H 0.6563 0.9917 0.0683 0.042 Uiso 1 1 d . . .
C2T C 0.4160 0.9262 0.1630 0.033 Uani 1 1 d . . .
H21T H 0.4038 1.0119 0.1836 0.040 Uiso 1 1 d . . .
H22T H 0.3030 0.8971 0.1750 0.040 Uiso 1 1 d . . .
C3T C 0.4539 0.8238 0.2016 0.030 Uani 1 1 d . . .
H31T H 0.5602 0.8570 0.1943 0.036 Uiso 1 1 d . . .
H32T H 0.3555 0.8027 0.2605 0.036 Uiso 1 1 d . . .
C4T C 0.4812 0.7053 0.1717 0.036 Uani 1 1 d . . .
H41T H 0.5154 0.6356 0.1982 0.044 Uiso 1 1 d . . .
H42T H 0.3707 0.6661 0.1845 0.044 Uiso 1 1 d . . .
C5T C 0.6098 0.7316 0.0893 0.041 Uani 1 1 d . . .
H51T H 0.6201 0.6458 0.0690 0.050 Uiso 1 1 d . . .
H52T H 0.7235 0.7590 0.0770 0.050 Uiso 1 1 d . . .
C6T C 0.5752 0.8353 0.0496 0.037 Uani 1 1 d . . .
H61T H 0.6756 0.8568 -0.0091 0.045 Uiso 1 1 d . . .
H62T H 0.4703 0.8030 0.0554 0.045 Uiso 1 1 d . . .
C13E C 0.3423 0.6087 0.7890 0.025 Uiso 0.38 1 d P A 2
H13E H 0.3288 0.5060 0.8012 0.030 Uiso 0.38 1 d P Y 2
C14E C 0.4463 0.6553 0.8068 0.025 Uiso 0.38 1 d P A 2
H14E H 0.4690 0.7577 0.7908 0.030 Uiso 0.38 1 d P Z 2
H145 H 0.5603 0.6175 0.7754 0.030 Uiso 0.38 1 d P A 2
C15E C 0.3653 0.6143 0.8886 0.025 Uiso 0.38 1 d P A 2
H15E H 0.3552 0.5119 0.9029 0.030 Uiso 0.38 1 d P B 2
H155 H 0.4386 0.6535 0.9009 0.030 Uiso 0.38 1 d P C 2
C16E C 0.2016 0.6566 0.9349 0.025 Uiso 0.38 1 d P A 2
H16E H 0.1453 0.6199 0.9931 0.030 Uiso 0.38 1 d P D 2
H165 H 0.2127 0.7591 0.9256 0.030 Uiso 0.38 1 d P E 2
C17E C 0.0986 0.6119 0.9169 0.025 Uiso 0.38 1 d P A 2
H17E H -0.0146 0.6509 0.9478 0.030 Uiso 0.38 1 d P F 2
H175 H 0.0741 0.5095 0.9332 0.030 Uiso 0.38 1 d P G 2
C18E C 0.1796 0.6517 0.8353 0.025 Uiso 0.38 1 d P A 2
H18E H 0.1057 0.6127 0.8231 0.030 Uiso 0.38 1 d P H 2
H185 H 0.1906 0.7541 0.8206 0.030 Uiso 0.38 1 d P I 2
C13F C 0.9438 -0.2572 0.1983 0.025 Uiso 0.39 1 d P M 2
H13F H 0.8837 -0.3438 0.2404 0.029 Uiso 0.39 1 d P J 2
C14F C 0.8370 -0.1982 0.1810 0.025 Uiso 0.39 1 d P M 2
H14F H 0.7289 -0.1783 0.2312 0.029 Uiso 0.39 1 d P K 2
H146 H 0.8027 -0.2644 0.1610 0.029 Uiso 0.39 1 d P L 2
C15F C 0.9214 -0.0768 0.1229 0.025 Uiso 0.39 1 d P M 2
H15F H 0.8443 -0.0387 0.1096 0.029 Uiso 0.39 1 d P M 2
H156 H 0.9462 -0.0074 0.1446 0.029 Uiso 0.39 1 d P N 2
C16F C 1.0762 -0.1012 0.0536 0.025 Uiso 0.39 1 d P M 2
H16F H 1.1373 -0.0130 0.0132 0.029 Uiso 0.39 1 d P O 2
H166 H 1.0507 -0.1654 0.0297 0.029 Uiso 0.39 1 d P P 2
C17F C 1.1826 -0.1584 0.0717 0.025 Uiso 0.39 1 d P M 2
H17F H 1.2914 -0.1784 0.0218 0.029 Uiso 0.39 1 d P Q 2
H176 H 1.2159 -0.0907 0.0913 0.029 Uiso 0.39 1 d P R 2
C18F C 1.1003 -0.2783 0.1298 0.025 Uiso 0.39 1 d P M 2
H18F H 1.0796 -0.3498 0.1079 0.029 Uiso 0.39 1 d P S 2
H186 H 1.1772 -0.3131 0.1440 0.029 Uiso 0.39 1 d P T 2

loop_
_atom_site_aniso_label
_atom_site_aniso_U_11
_atom_site_aniso_U_22
_atom_site_aniso_U_33
_atom_site_aniso_U_23
_atom_site_aniso_U_13
_atom_site_aniso_U_12
O1A 0.018 0.025 0.018 -0.005 -0.014 0.005
O2A 0.020 0.015 0.028 -0.004 -0.017 0.007
O3A 0.026 0.030 0.027 -0.017 -0.021 0.016
O4A 0.014 0.016 0.017 -0.004 -0.012 0.003
O5A 0.021 0.017 0.022 -0.008 -0.017 0.008
O6A 0.024 0.014 0.035 -0.005 -0.020 0.006
O2'A 0.024 0.014 0.022 -0.006 -0.014 0.008
O3'A 0.020 0.017 0.024 -0.003 -0.018 0.004
O4'A 0.018 0.028 0.017 -0.005 -0.012 0.004
O5'A 0.018 0.012 0.019 -0.005 -0.013 0.005
O6'A 0.025 0.015 0.034 -0.007 -0.024 0.007
C1A 0.018 0.018 0.018 -0.004 -0.014 0.004
C2A 0.016 0.013 0.020 -0.005 -0.013 0.004
C3A 0.017 0.014 0.020 -0.006 -0.014 0.005
C4A 0.015 0.014 0.018 -0.006 -0.012 0.006
C5A 0.016 0.016 0.019 -0.006 -0.013 0.005
C6A 0.018 0.017 0.024 -0.010 -0.015 0.009
C1'A 0.016 0.011 0.019 -0.005 -0.012 0.004
C2'A 0.016 0.013 0.018 -0.003 -0.012 0.003
C3'A 0.017 0.014 0.019 -0.003 -0.013 0.003
C4'A 0.015 0.016 0.019 -0.005 -0.013 0.004
C5'A 0.016 0.015 0.018 -0.005 -0.013 0.004
C6'A 0.021 0.016 0.023 -0.008 -0.017 0.007
C7A 0.020 0.027 0.019 -0.007 -0.013 0.010
C8A 0.035 0.041 0.027 -0.013 -0.023 0.010
C9A 0.050 0.066 0.027 -0.019 -0.026 0.017
C10A 0.045 0.072 0.023 -0.003 -0.022 0.017
C11A 0.042 0.048 0.022 0.005 -0.014 0.008
C12A 0.035 0.027 0.022 -0.001 -0.013 0.008
C13A 0.019 0.024 0.017 -0.005 -0.013 0.004
C14A 0.041 0.037 0.053 -0.027 -0.038 0.016
C15A 0.050 0.092 0.062 -0.054 -0.045 0.030
C16A 0.036 0.150 0.025 -0.030 -0.021 0.021
C17A 0.039 0.089 0.032 0.013 -0.026 0.001
C18A 0.033 0.038 0.031 0.006 -0.023 0.001
O1B 0.019 0.026 0.020 -0.007 -0.013 0.003
O2B 0.018 0.016 0.028 -0.008 -0.014 0.007
O3B 0.019 0.024 0.022 -0.008 -0.015 0.008
O4B 0.015 0.016 0.020 -0.007 -0.012 0.002
O5B 0.019 0.017 0.020 -0.003 -0.014 0.005
O6B 0.032 0.016 0.032 -0.007 -0.024 0.009
O2'B 0.031 0.015 0.035 -0.009 -0.028 0.009
O3'B 0.022 0.017 0.028 -0.011 -0.014 0.008
O4'B 0.020 0.021 0.020 -0.007 -0.013 0.000
O5'B 0.021 0.012 0.023 -0.006 -0.017 0.005
O6'B 0.025 0.019 0.039 -0.012 -0.025 0.011
C1B 0.016 0.016 0.021 -0.005 -0.013 0.003
C2B 0.016 0.014 0.019 -0.005 -0.012 0.004
C3B 0.015 0.013 0.018 -0.004 -0.011 0.003
C4B 0.014 0.012 0.019 -0.004 -0.012 0.003
C5B 0.017 0.014 0.021 -0.005 -0.014 0.004
C6B 0.022 0.021 0.028 -0.009 -0.019 0.009
C1'B 0.016 0.012 0.019 -0.004 -0.012 0.002
C2'B 0.016 0.013 0.022 -0.005 -0.013 0.005
C3'B 0.017 0.012 0.021 -0.005 -0.013 0.004
C4'B 0.018 0.013 0.019 -0.004 -0.013 0.002
C5'B 0.018 0.013 0.021 -0.005 -0.015 0.003
C6'B 0.025 0.017 0.028 -0.007 -0.020 0.006
C7B 0.020 0.023 0.020 -0.006 -0.013 0.005
C8B 0.035 0.028 0.022 -0.004 -0.018 0.004
C9B 0.049 0.041 0.027 -0.006 -0.028 0.006
C10B 0.048 0.045 0.028 -0.014 -0.025 0.005
C11B 0.035 0.032 0.032 -0.013 -0.023 0.004
C12B 0.024 0.024 0.026 -0.008 -0.016 0.006
C13B 0.026 0.015 0.019 -0.003 -0.014 -0.001
C14B 0.040 0.020 0.027 -0.005 -0.022 0.005
C15B 0.057 0.025 0.025 -0.002 -0.025 -0.001
C16B 0.054 0.028 0.026 -0.007 -0.027 0.002
C17B 0.040 0.027 0.023 -0.010 -0.015 0.003
C18B 0.033 0.018 0.022 -0.007 -0.016 0.001
O1C 0.021 0.018 0.019 -0.007 -0.012 0.001
O2C 0.022 0.018 0.037 -0.013 -0.022 0.009
O3C 0.042 0.015 0.034 -0.010 -0.032 0.011
O4C 0.019 0.011 0.020 -0.005 -0.014 0.002
O5C 0.020 0.017 0.023 -0.008 -0.016 0.006
O6C 0.037 0.018 0.031 -0.009 -0.025 0.011
O2'C 0.026 0.015 0.031 -0.009 -0.023 0.010
O3'C 0.037 0.017 0.024 -0.009 -0.021 0.014
O4'C 0.057 0.058 0.028 -0.028 -0.033 0.043
O5'C 0.015 0.016 0.021 -0.005 -0.014 0.005
O6'C 0.019 0.015 0.028 -0.007 -0.014 0.006
C1C 0.017 0.016 0.021 -0.006 -0.012 0.002
C2C 0.016 0.015 0.023 -0.006 -0.014 0.004
C3C 0.019 0.012 0.024 -0.006 -0.017 0.005
C4C 0.016 0.011 0.019 -0.004 -0.013 0.002
C5C 0.018 0.015 0.019 -0.004 -0.013 0.003
C6C 0.024 0.019 0.026 -0.007 -0.019 0.009
C1'C 0.014 0.012 0.022 -0.005 -0.013 0.004
C2'C 0.018 0.013 0.021 -0.006 -0.015 0.005
C3'C 0.020 0.013 0.022 -0.005 -0.015 0.006
C4'C 0.028 0.018 0.030 -0.013 -0.024 0.012
C5'C 0.018 0.014 0.020 -0.006 -0.014 0.005
C6'C 0.022 0.016 0.028 -0.008 -0.019 0.008
C7C 0.020 0.020 0.019 -0.005 -0.013 0.003
C8C 0.035 0.023 0.028 -0.005 -0.023 0.007
C9C 0.047 0.029 0.028 0.000 -0.025 0.001
C10C 0.034 0.039 0.021 -0.005 -0.017 -0.004
C11C 0.032 0.035 0.025 -0.014 -0.015 0.008
C12C 0.035 0.022 0.023 -0.009 -0.017 0.009
C13C 0.019 0.019 0.017 -0.006 -0.011 0.006
C14C 0.027 0.021 0.027 -0.006 -0.018 0.005
C15C 0.023 0.026 0.029 -0.008 -0.018 0.004
C16C 0.029 0.030 0.029 -0.005 -0.021 0.005
C17C 0.026 0.025 0.024 0.000 -0.017 0.003
C18C 0.022 0.022 0.022 -0.003 -0.015 0.001
C1S 0.125 0.026 0.031 -0.006 -0.016 0.023
C2S 0.061 0.032 0.057 -0.022 -0.002 -0.002
C3S 0.060 0.043 0.041 -0.023 -0.023 0.015
C4S 0.055 0.036 0.036 -0.013 -0.023 0.016
C5S 0.047 0.026 0.048 -0.013 -0.026 0.011
C6S 0.096 0.032 0.035 -0.015 -0.027 0.024
C1T 0.034 0.036 0.038 -0.003 -0.024 0.006
C2T 0.030 0.037 0.040 -0.016 -0.024 0.014
C3T 0.024 0.041 0.028 -0.012 -0.017 0.009
C4T 0.046 0.030 0.040 -0.009 -0.029 0.009
C5T 0.050 0.046 0.040 -0.023 -0.031 0.025
C6T 0.038 0.051 0.028 -0.012 -0.022 0.012

loop_
_atom_type_symbol
_atom_type_description
_atom_type_scat_dispersion_real
_atom_type_scat_dispersion_imag
_atom_type_scat_source
C C 0.0033 0.0016 'International Tables Vol C Tables 4.2.6.8 and 6.1.1.4'
H H 0.0000 0.0000 'International Tables Vol C Tables 4.2.6.8 and 6.1.1.4'
O O 0.0106 0.0060 'International Tables Vol C Tables 4.2.6.8 and 6.1.1.4'

loop_
_geom_angle_atom_site_label_1
_geom_angle_atom_site_label_2
_geom_angle_atom_site_label_3
_geom_angle
C1A O1A C7A 114.8
C2A O2A H2A 109.5
C3A O3A H3A 109.5
C1'A O4A C4A 115.2
C1A O5A C5A 112.4
C6A O6A H6A 109.5
C2'A O2'A H2'A 109.5
C3'A O3'A H3'A 109.5
C4'A O4'A C13A 116.7
C1'A O5'A C5'A 112.3
C6'A O6'A H6'A 109.5
O1A C1A O5A 107.2
O1A C1A C2A 109.8
O5A C1A C2A 109.6
O1A C1A H1AA 110.1
O5A C1A H1AA 110.1
C2A C1A H1AA 110.1
O2A C2A C1A 109.3
O2A C2A C3A 108.9
C1A C2A C3A 109.6
O2A C2A H2AA 109.7
C1A C2A H2AA 109.7
C3A C2A H2AA 109.7
O3A C3A C2A 105.7
O3A C3A C4A 114.4
C2A C3A C4A 110.0
O3A C3A H3AA 108.9
C2A C3A H3AA 108.9
C4A C3A H3AA 108.9
O4A C4A C3A 112.1
O4A C4A C5A 105.8
C3A C4A C5A 109.5
O4A C4A H4AA 109.8
C3A C4A H4AA 109.8
C5A C4A H4AA 109.8
O5A C5A C6A 107.8
O5A C5A C4A 110.3
C6A C5A C4A 113.3
O5A C5A H5AA 108.5
C6A C5A H5AA 108.5
C4A C5A H5AA 108.5
O6A C6A C5A 109.6
O6A C6A H6AA 109.8
C5A C6A H6AA 109.8
O6A C6A H61A 109.8
C5A C6A H61A 109.8
H6AA C6A H61A 108.2
O4A C1'A O5'A 107.3
O4A C1'A C2'A 110.0
O5'A C1'A C2'A 108.0
O4A C1'A H1'A 110.5
O5'A C1'A H1'A 110.5
C2'A C1'A H1'A 110.5
O2'A C2'A C1'A 111.7
O2'A C2'A C3'A 109.3
C1'A C2'A C3'A 107.2
O2'A C2'A H2"A 109.5
C1'A C2'A H2"A 109.5
C3'A C2'A H2"A 109.5
O3'A C3'A C4'A 111.7
O3'A C3'A C2'A 111.9
C4'A C3'A C2'A 111.4
O3'A C3'A H3"A 107.2
C4'A C3'A H3"A 107.2
C2'A C3'A H3"A 107.2
O4'A C4'A C5'A 106.3
O4'A C4'A C3'A 110.6
C5'A C4'A C3'A 110.2
O4'A C4'A H4'A 109.9
C5'A C4'A H4'A 109.9
C3'A C4'A H4'A 109.9
O5'A C5'A C6'A 106.0
O5'A C5'A C4'A 109.0
C6'A C5'A C4'A 112.7
O5'A C5'A H5'A 109.7
C6'A C5'A H5'A 109.7
C4'A C5'A H5'A 109.7
O6'A C6'A C5'A 109.2
O6'A C6'A H6"A 109.8
C5'A C6'A H6"A 109.8
O6'A C6'A H62A 109.8
C5'A C6'A H62A 109.8
H6"A C6'A H62A 108.3
O1A C7A C8A 107.6
O1A C7A C12A 109.4
C8A C7A C12A 111.7
O1A C7A H7A 109.4
C8A C7A H7A 109.4
C12A C7A H7A 109.4
C7A C8A C9A 109.8
C7A C8A H81A 109.7
C9A C8A H81A 109.7
C7A C8A H82A 109.7
C9A C8A H82A 109.7
H81A C8A H82A 108.2
C10A C9A C8A 111.2
C10A C9A H91A 109.4
C8A C9A H91A 109.4
C10A C9A H92A 109.4
C8A C9A H92A 109.4
H91A C9A H92A 108.0
C11A C10A C9A 111.3
C11A C10A H10A 109.4
C9A C10A H10A 109.4
C11A C10A H101 109.4
C9A C10A H101 109.4
H10A C10A H101 108.0
C10A C11A C12A 110.6
C10A C11A H11A 109.5
C12A C11A H11A 109.5
C10A C11A H111 109.5
C12A C11A H111 109.5
H11A C11A H111 108.1
C7A C12A C11A 110.2
C7A C12A H12A 109.6
C11A C12A H12A 109.6
C7A C12A H121 109.6
C11A C12A H121 109.6
H12A C12A H121 108.1
O4'A C13A C14A 109.3
O4'A C13A C18A 107.3
C14A C13A C18A 111.5
O4'A C13A H13A 109.6
C14A C13A H13A 109.6
C18A C13A H13A 109.6
C13A C14A C15A 110.8
C13A C14A H14A 109.5
C15A C14A H14A 109.5
C13A C14A H141 109.5
C15A C14A H141 109.5
H14A C14A H141 108.1
C16A C15A C14A 111.5
C16A C15A H15A 109.3
C14A C15A H15A 109.3
C16A C15A H151 109.3
C14A C15A H151 109.3
H15A C15A H151 108.0
C17A C16A C15A 110.9
C17A C16A H16A 109.5
C15A C16A H16A 109.5
C17A C16A H161 109.5
C15A C16A H161 109.5
H16A C16A H161 108.1
C16A C17A C18A 112.4
C16A C17A H17A 109.1
C18A C17A H17A 109.1
C16A C17A H171 109.1
C18A C17A H171 109.1
H17A C17A H171 107.9
C13A C18A C17A 110.7
C13A C18A H18A 109.5
C17A C18A H18A 109.5
C13A C18A H181 109.5
C17A C18A H181 109.5
H18A C18A H181 108.1
C1B O1B C7B 113.2
C2B O2B H2B 109.5
C3B O3B H3B 109.5
C1'B O4B C4B 116.1
C1B O5B C5B 110.6
C6B O6B H6B 109.5
C2'B O2'B H2'B 109.5
C3'B O3'B H3'B 109.5
C13E O4'B C4'B 117.8
C13E O4'B C13B 15.1
C4'B O4'B C13B 113.5
C1'B O5'B C5'B 111.4
C6'B O6'B H6'B 109.5
O1B C1B O5B 107.7
O1B C1B C2B 108.6
O5B C1B C2B 111.4
O1B C1B H1BB 109.7
O5B C1B H1BB 109.7
C2B C1B H1BB 109.7
O2B C2B C1B 107.6
O2B C2B C3B 109.0
C1B C2B C3B 110.6
O2B C2B H2BB 109.9
C1B C2B H2BB 109.9
C3B C2B H2BB 109.9
O3B C3B C4B 111.2
O3B C3B C2B 108.2
C4B C3B C2B 110.8
O3B C3B H3BB 108.9
C4B C3B H3BB 108.9
C2B C3B H3BB 108.9
O4B C4B C5B 107.4
O4B C4B C3B 111.5
C5B C4B C3B 109.3
O4B C4B H4BB 109.5
C5B C4B H4BB 109.5
C3B C4B H4BB 109.5
O5B C5B C4B 106.9
O5B C5B C6B 110.1
C4B C5B C6B 113.7
O5B C5B H5BB 108.7
C4B C5B H5BB 108.7
C6B C5B H5BB 108.7
O6B C6B C5B 114.2
O6B C6B H6BB 108.7
C5B C6B H6BB 108.7
O6B C6B H61B 108.7
C5B C6B H61B 108.7
H6BB C6B H61B 107.6
O4B C1'B O5'B 107.4
O4B C1'B C2'B 108.6
O5'B C1'B C2'B 110.3
O4B C1'B H1'B 110.2
O5'B C1'B H1'B 110.2
C2'B C1'B H1'B 110.2
O2'B C2'B C3'B 113.5
O2'B C2'B C1'B 107.9
C3'B C2'B C1'B 109.2
O2'B C2'B H2"B 108.7
C3'B C2'B H2"B 108.7
C1'B C2'B H2"B 108.7
O3'B C3'B C2'B 109.4
O3'B C3'B C4'B 110.5
C2'B C3'B C4'B 109.8
O3'B C3'B H3"B 109.0
C2'B C3'B H3"B 109.0
C4'B C3'B H3"B 109.0
O4'B C4'B C3'B 109.5
O4'B C4'B C5'B 109.5
C3'B C4'B C5'B 109.6
O4'B C4'B H4'B 109.4
C3'B C4'B H4'B 109.4
C5'B C4'B H4'B 109.4
O5'B C5'B C6'B 106.1
O5'B C5'B C4'B 108.4
C6'B C5'B C4'B 113.3
O5'B C5'B H5'B 109.7
C6'B C5'B H5'B 109.7
C4'B C5'B H5'B 109.7
O6'B C6'B C5'B 109.0
O6'B C6'B H6"B 109.9
C5'B C6'B H6"B 109.9
O6'B C6'B H62B 109.9
C5'B C6'B H62B 109.9
H6"B C6'B H62B 108.3
O1B C7B C8B 108.5
O1B C7B C12B 110.5
C8B C7B C12B 110.8
O1B C7B H7B 109.0
C8B C7B H7B 109.0
C12B C7B H7B 109.0
C7B C8B C9B 109.7
C7B C8B H81B 109.7
C9B C8B H81B 109.7
C7B C8B H82B 109.7
C9B C8B H82B 109.7
H81B C8B H82B 108.2
C10B C9B C8B 111.3
C10B C9B H91B 109.4
C8B C9B H91B 109.4
C10B C9B H92B 109.4
C8B C9B H92B 109.4
H91B C9B H92B 108.0
C9B C10B C11B 110.8
C9B C10B H10B 109.5
C11B C10B H10B 109.5
C9B C10B H102 109.5
C11B C10B H102 109.5
H10B C10B H102 108.1
C12B C11B C10B 110.9
C12B C11B H11B 109.4
C10B C11B H11B 109.5
C12B C11B H112 109.5
C10B C11B H112 109.5
H11B C11B H112 108.1
C7B C12B C11B 110.8
C7B C12B H12B 109.5
C11B C12B H12B 109.5
C7B C12B H122 109.5
C11B C12B H122 109.5
H12B C12B H122 108.1
O4'B C13B C14B 113.4
O4'B C13B C18B 106.6
C14B C13B C18B 111.6
O4'B C13B H13B 108.4
C14B C13B H13B 108.4
C18B C13B H13B 108.4
O4'B C13B H13E 94.4
C14B C13B H13E 28.4
C18B C13B H13E 139.6
H13B C13B H13E 96.6
C13B C14B C15B 111.4
C13B C14B H14B 109.3
C15B C14B H14B 109.3
C13B C14B H142 109.3
C15B C14B H142 109.3
H14B C14B H142 108.0
C13B C14B H13E 61.9
C15B C14B H13E 136.1
H14B C14B H13E 113.6
H142 C14B H13E 48.6
C14B C15B C16B 110.5
C14B C15B H15B 109.5
C16B C15B H15B 109.5
C14B C15B H152 109.5
C16B C15B H152 109.5
H15B C15B H152 108.1
C14B C15B H15E 79.0
C16B C15B H15E 68.6
H15B C15B H15E 65.5
H152 C15B H15E 171.0
C14B C15B H175 111.1
C16B C15B H175 92.9
H15B C15B H175 121.9
H152 C15B H175 18.0
H15E C15B H175 161.4
C17B C16B C15B 110.4
C17B C16B H16B 109.6
C15B C16B H16B 109.6
C17B C16B H162 109.6
C15B C16B H162 109.6
H16B C16B H162 108.1
C17B C16B H16E 102.2
C15B C16B H16E 121.2
H16B C16B H16E 11.7
H162 C16B H16E 103.3
C16B C17B C18B 111.8
C16B C17B H17B 109.3
C18B C17B H17B 109.3
C16B C17B H172 109.3
C18B C17B H172 109.3
H17B C17B H172 107.9
C16B C17B H165 79.6
C18B C17B H165 126.2
H17B C17B H165 29.9
H172 C17B H165 115.8
C13B C18B C17B 110.6
C13B C18B H18B 109.5
C17B C18B H18B 109.5
C13B C18B H182 109.5
C17B C18B H182 109.5
H18B C18B H182 108.1
C13B C18B H14E 103.0
C17B C18B H14E 113.1
H18B C18B H14E 110.9
H182 C18B H14E 6.6
C13B C18B H185 78.7
C17B C18B H185 82.8
H18B C18B H185 52.3
H182 C18B H185 160.3
H14E C18B H185 161.4
C1C O1C C7C 116.3
C2C O2C H2C 109.5
C3C O3C H3C 109.5
C1'C O4C C4C 115.5
C1C O5C C5C 111.9
C6C O6C H6C 109.5
C2'C O2'C H2'C 109.5
C3'C O3'C H3'C 109.5
C13C O4'C C4'C 127.4
C13C O4'C C13F 45.8
C4'C O4'C C13F 98.3
C5'C O5'C C1'C 111.3
C6'C O6'C H6'C 109.5
O1C C1C O5C 108.7
O1C C1C C2C 107.9
O5C C1C C2C 109.5
O1C C1C H1CC 110.2
O5C C1C H1CC 110.2
C2C C1C H1CC 110.2
O2C C2C C3C 108.7
O2C C2C C1C 109.4
C3C C2C C1C 111.2
O2C C2C H2CC 109.2
C3C C2C H2CC 109.2
C1C C2C H2CC 109.2
O3C C3C C2C 106.1
O3C C3C C4C 112.8
C2C C3C C4C 110.6
O3C C3C H3CC 109.1
C2C C3C H3CC 109.1
C4C C3C H3CC 109.1
O4C C4C C5C 106.4
O4C C4C C3C 111.5
C5C C4C C3C 111.4
O4C C4C H4CC 109.1
C5C C4C H4CC 109.1
C3C C4C H4CC 109.1
O5C C5C C6C 105.2
O5C C5C C4C 108.9
C6C C5C C4C 112.7
O5C C5C H5CC 110.0
C6C C5C H5CC 110.0
C4C C5C H5CC 110.0
O6C C6C C5C 113.1
O6C C6C H6CC 109.0
C5C C6C H6CC 109.0
O6C C6C H61C 109.0
C5C C6C H61C 109.0
H6CC C6C H61C 107.8
O4C C1'C O5'C 107.7
O4C C1'C C2'C 110.1
O5'C C1'C C2'C 106.6
O4C C1'C H1'C 110.8
O5'C C1'C H1'C 110.8
C2'C C1'C H1'C 110.8
O2'C C2'C C1'C 108.6
O2'C C2'C C3'C 112.0
C1'C C2'C C3'C 107.2
O2'C C2'C H2"C 109.7
C1'C C2'C H2"C 109.7
C3'C C2'C H2"C 109.7
O3'C C3'C C4'C 106.5
O3'C C3'C C2'C 112.8
C4'C C3'C C2'C 111.4
O3'C C3'C H3"C 108.7
C4'C C3'C H3"C 108.7
C2'C C3'C H3"C 108.7
O4'C C4'C C5'C 105.7
O4'C C4'C C3'C 112.3
C5'C C4'C C3'C 111.7
O4'C C4'C H4'C 109.0
C5'C C4'C H4'C 109.0
C3'C C4'C H4'C 109.0
O5'C C5'C C6'C 106.4
O5'C C5'C C4'C 109.4
C6'C C5'C C4'C 111.2
O5'C C5'C H5'C 109.9
C6'C C5'C H5'C 109.9
C4'C C5'C H5'C 109.9
O6'C C6'C C5'C 112.5
O6'C C6'C H6"C 109.1
C5'C C6'C H6"C 109.1
O6'C C6'C H62C 109.1
C5'C C6'C H62C 109.1
H6"C C6'C H62C 107.8
O1C C7C C8C 111.9
O1C C7C C12C 106.8
C8C C7C C12C 111.4
O1C C7C H7C 108.9
C8C C7C H7C 108.9
C12C C7C H7C 108.9
C7C C8C C9C 110.1
C7C C8C H81C 109.6
C9C C8C H81C 109.6
C7C C8C H82C 109.6
C9C C8C H82C 109.6
H81C C8C H82C 108.2
C10C C9C C8C 111.1
C10C C9C H91C 109.4
C8C C9C H91C 109.4
C10C C9C H92C 109.4
C8C C9C H92C 109.4
H91C C9C H92C 108.0
C11C C10C C9C 110.8
C11C C10C H10C 109.5
C9C C10C H10C 109.5
C11C C10C H103 109.5
C9C C10C H103 109.5
H10C C10C H103 108.1
C10C C11C C12C 111.1
C10C C11C H11C 109.4
C12C C11C H11C 109.4
C10C C11C H113 109.4
C12C C11C H113 109.4
H11C C11C H113 108.0
C7C C12C C11C 110.5
C7C C12C H12C 109.5
C11C C12C H12C 109.5
C7C C12C H123 109.5
C11C C12C H123 109.5
H12C C12C H123 108.1
O4'C C13C C18C 109.9
O4'C C13C C14C 107.0
C18C C13C C14C 111.1
O4'C C13C H13C 109.6
C18C C13C H13C 109.6
C14C C13C H13C 109.6
O4'C C13C H186 135.4
C18C C13C H186 103.2
C14C C13C H186 87.4
H13C C13C H186 28.6
C15C C14C C13C 111.4
C15C C14C H14C 109.4
C13C C14C H14C 109.3
C15C C14C H143 109.4
C13C C14C H143 109.3
H14C C14C H143 108.0
C15C C14C H13F 106.2
C13C C14C H13F 96.3
H14C C14C H13F 123.5
H143 C14C H13F 16.7
C15C C14C H18F 116.8
C13C C14C H18F 91.0
H14C C14C H18F 18.4
H143 C14C H18F 117.4
H13F C14C H18F 129.9
C14C C15C C16C 111.0
C14C C15C H15C 109.4
C16C C15C H15C 109.4
C14C C15C H153 109.4
C16C C15C H153 109.4
H15C C15C H153 108.0
C14C C15C H14F 113.8
C16C C15C H14F 116.3
H15C C15C H14F 12.5
H153 C15C H14F 95.6
C14C C15C H146 106.5
C16C C15C H146 96.6
H15C C15C H146 123.1
H153 C15C H146 16.3
H14F C15C H146 110.9
C15C C16C C17C 110.1
C15C C16C H16C 109.6
C17C C16C H16C 109.6
C15C C16C H163 109.6
C17C C16C H163 109.6
H16C C16C H163 108.2
C15C C16C H15F 104.8
C17C C16C H15F 86.6
H16C C16C H15F 28.0
H163 C16C H15F 133.0
C15C C16C H166 120.5
C17C C16C H166 87.7
H16C C16C H166 116.6
H163 C16C H166 21.9
H15F C16C H166 133.3
C18C C17C C16C 111.5
C18C C17C H17C 109.3
C16C C17C H17C 109.3
C18C C17C H173 109.3
C16C C17C H173 109.3
H17C C17C H173 108.0
C18C C17C H156 112.3
C16C C17C H156 90.9
H17C C17C H156 122.0
H173 C17C H156 19.5
C18C C17C H16F 99.7
C16C C17C H16F 93.8
H17C C17C H16F 24.2
H173 C17C H16F 131.8
H156 C17C H16F 143.3
C13C C18C C17C 111.8
C13C C18C H18C 109.3
C17C C18C H18C 109.3
C13C C18C H183 109.3
C17C C18C H183 109.3
H18C C18C H183 107.9
C13C C18C H176 103.2
C17C C18C H176 121.0
H18C C18C H176 101.5
H183 C18C H176 11.7
C2S C1S C6S 111.9
C2S C1S H1S1 109.2
C6S C1S H1S1 109.2
C2S C1S H1S2 109.2
C6S C1S H1S2 109.2
H1S1 C1S H1S2 107.9
C1S C2S C3S 112.3
C1S C2S H21S 109.2
C3S C2S H21S 109.2
C1S C2S H22S 109.2
C3S C2S H22S 109.2
H21S C2S H22S 107.9
C2S C3S C4S 110.9
C2S C3S H31S 109.5
C4S C3S H31S 109.5
C2S C3S H32S 109.5
C4S C3S H32S 109.5
H31S C3S H32S 108.1
C5S C4S C3S 111.2
C5S C4S H41S 109.4
C3S C4S H41S 109.4
C5S C4S H42S 109.4
C3S C4S H42S 109.4
H41S C4S H42S 108.0
C4S C5S C6S 110.7
C4S C5S H51S 109.5
C6S C5S H51S 109.5
C4S C5S H52S 109.5
C6S C5S H52S 109.5
H51S C5S H52S 108.1
C5S C6S C1S 110.6
C5S C6S H61S 109.5
C1S C6S H61S 109.5
C5S C6S H62S 109.5
C1S C6S H62S 109.5
H61S C6S H62S 108.1
C6T C1T C2T 111.7
C6T C1T H11T 109.3
C2T C1T H11T 109.3
C6T C1T H12T 109.3
C2T C1T H12T 109.3
H11T C1T H12T 107.9
C3T C2T C1T 110.7
C3T C2T H21T 109.5
C1T C2T H21T 109.5
C3T C2T H22T 109.5
C1T C2T H22T 109.5
H21T C2T H22T 108.1
C4T C3T C2T 111.4
C4T C3T H31T 109.4
C2T C3T H31T 109.4
C4T C3T H32T 109.4
C2T C3T H32T 109.4
H31T C3T H32T 108.0
C5T C4T C3T 111.2
C5T C4T H41T 109.4
C3T C4T H41T 109.4
C5T C4T H42T 109.4
C3T C4T H42T 109.4
H41T C4T H42T 108.0
C4T C5T C6T 111.9
C4T C5T H51T 109.2
C6T C5T H51T 109.2
C4T C5T H52T 109.2
C6T C5T H52T 109.2
H51T C5T H52T 107.9
C1T C6T C5T 111.0
C1T C6T H61T 109.4
C5T C6T H61T 109.4
C1T C6T H62T 109.4
C5T C6T H62T 109.4
H61T C6T H62T 108.0
O4'B C13E C18E 113.8
O4'B C13E C14E 106.4
C18E C13E C14E 111.0
O4'B C13E H13B 94.6
C18E C13E H13B 32.2
C14E C13E H13B 143.2
O4'B C13E H13E 108.5
C18E C13E H13E 108.5
C14E C13E H13E 108.5
H13B C13E H13E 92.2
C13E C14E C15E 110.2
C13E C14E H14B 74.6
C15E C14E H14B 78.9
C13E C14E H182 102.0
C15E C14E H182 103.9
H14B C14E H182 176.3
C13E C14E H14E 109.6
C15E C14E H14E 109.6
H14B C14E H14E 167.4
H182 C14E H14E 12.9
C13E C14E H145 109.6
C15E C14E H145 109.6
H14B C14E H145 59.6
H182 C14E H145 121.0
H14E C14E H145 108.1
C16E C15E C14E 112.0
C16E C15E H162 66.8
C14E C15E H162 152.5
C16E C15E H15E 109.2
C14E C15E H15E 109.2
H162 C15E H15E 96.4
C16E C15E H155 109.2
C14E C15E H155 109.2
H162 C15E H155 51.0
H15E C15E H155 107.9
C17E C16E C15E 111.5
C17E C16E H16B 101.8
C15E C16E H16B 107.9
C17E C16E H162 137.9
C15E C16E H162 30.4
H16B C16E H162 85.1
C17E C16E H16E 109.3
C15E C16E H16E 109.3
H16B C16E H16E 9.6
H162 C16E H16E 83.5
C17E C16E H165 109.3
C15E C16E H165 109.3
H16B C16E H165 116.9
H162 C16E H165 103.9
H16E C16E H165 108.0
C16E C17E C18E 110.8
C16E C17E H152 104.9
C18E C17E H152 105.0
C16E C17E H172 77.7
C18E C17E H172 83.2
H152 C17E H172 169.5
C16E C17E H17E 109.5
C18E C17E H17E 109.5
H152 C17E H17E 117.0
H172 C17E H17E 53.1
C16E C17E H175 109.5
C18E C17E H175 109.5
H152 C17E H175 8.9
H172 C17E H175 160.8
H17E C17E H175 108.1
C13E C18E C17E 112.2
C13E C18E H13B 66.9
C17E C18E H13B 130.6
C13E C18E H18E 109.2
C17E C18E H18E 109.2
H13B C18E H18E 42.5
C13E C18E H185 109.2
C17E C18E H185 109.2
H13B C18E H185 117.6
H18E C18E H185 107.9
C18F C13F C14F 111.7
C18F C13F O4'C 101.5
C14F C13F O4'C 108.5
C18F C13F H143 98.7
C14F C13F H143 106.8
O4'C C13F H143 128.6
C18F C13F H13F 111.6
C14F C13F H13F 111.6
O4'C C13F H13F 111.6
H143 C13F H13F 18.3
C13F C14F C15F 111.1
C13F C14F H15C 105.9
C15F C14F H15C 101.4
C13F C14F H153 112.4
C15F C14F H153 119.2
H15C C14F H153 105.2
C13F C14F H14F 109.4
C15F C14F H14F 109.4
H15C C14F H14F 11.6
H153 C14F H14F 93.7
C13F C14F H146 109.4
C15F C14F H146 109.4
H15C C14F H146 119.3
H153 C14F H146 14.8
H14F C14F H146 108.0
C16F C15F C14F 110.4
C16F C15F H16C 93.1
C14F C15F H16C 99.2
C16F C15F H173 92.6
C14F C15F H173 122.8
H16C C15F H173 132.2
C16F C15F H15F 109.6
C14F C15F H15F 109.6
H16C C15F H15F 25.4
H173 C15F H15F 110.4
C16F C15F H156 109.6
C14F C15F H156 109.6
H16C C15F H156 133.2
H173 C15F H156 17.9
H15F C15F H156 108.1
C17F C16F C15F 110.2
C17F C16F H163 117.5
C15F C16F H163 86.1
C17F C16F H17C 107.4
C15F C16F H17C 88.2
H163 C16F H17C 133.8
C17F C16F H16F 109.6
C15F C16F H16F 109.6
H163 C16F H16F 120.7
H17C C16F H16F 24.8
C17F C16F H166 109.6
C15F C16F H166 109.6
H163 C16F H166 23.6
H17C C16F H166 129.2
H16F C16F H166 108.1
C18F C17F C16F 111.5
C18F C17F H18C 114.8
C16F C17F H18C 107.0
C18F C17F H17F 109.3
C16F C17F H17F 109.3
H18C C17F H17F 5.5
C18F C17F H176 109.3
C16F C17F H176 109.3
H18C C17F H176 104.7
H17F C17F H176 108.0
C13F C18F C17F 111.3
C13F C18F H13C 88.1
C17F C18F H13C 99.0
C13F C18F H14C 81.8
C17F C18F H14C 122.0
H13C C18F H14C 138.7
C13F C18F H18F 109.4
C17F C18F H18F 109.4
H13C C18F H18F 137.2
H14C C18F H18F 27.5
C13F C18F H186 109.4
C17F C18F H186 109.4
H13C C18F H186 30.3
H14C C18F H186 118.9
H18F C18F H186 108.0

loop_
_geom_bond_atom_site_label_1
_geom_bond_atom_site_label_2
_geom_bond_distance
O1A C1A 1.3931
O1A C7A 1.4492
O2A C2A 1.4223
O2A H2A 0.9699
O3A C3A 1.4150
O3A H3A 0.9699
O4A C1'A 1.3957
O4A C4A 1.4414
O5A C1A 1.4194
O5A C5A 1.4312
O6A C6A 1.4163
O6A H6A 0.9700
O2'A C2'A 1.4137
O2'A H2'A 0.9699
O3'A C3'A 1.4236
O3'A H3'A 0.9700
O4'A C4'A 1.4219
O4'A C13A 1.4397
O5'A C1'A 1.4275
O5'A C5'A 1.4374
O6'A C6'A 1.4309
O6'A H6'A 0.9700
C1A C2A 1.5163
C1A H1AA 1.1000
C2A C3A 1.5164
C2A H2AA 1.1001
C3A C4A 1.5295
C3A H3AA 1.1000
C4A C5A 1.5341
C4A H4AA 1.0999
C5A C6A 1.5123
C5A H5AA 1.1000
C6A H6AA 1.1000
C6A H61A 1.1000
C1'A C2'A 1.5247
C1'A H1'A 1.1000
C2'A C3'A 1.5338
C2'A H2"A 1.1000
C3'A C4'A 1.5322
C3'A H3"A 1.1000
C4'A C5'A 1.5305
C4'A H4'A 1.0999
C5'A C6'A 1.5119
C5'A H5'A 1.1001
C6'A H6"A 1.1000
C6'A H62A 1.1000
C7A C8A 1.5116
C7A C12A 1.5207
C7A H7A 1.1000
C8A C9A 1.5392
C8A H81A 1.1000
C8A H82A 1.1000
C9A C10A 1.5279
C9A H91A 1.1000
C9A H92A 1.1000
C10A C11A 1.5143
C10A H10A 1.0999
C10A H101 1.0999
C11A C12A 1.5328
C11A H11A 1.1000
C11A H111 1.1000
C12A H12A 1.0998
C12A H121 1.1001
C13A C14A 1.5105
C13A C18A 1.5151
C13A H13A 1.0999
C14A C15A 1.5325
C14A H14A 1.1000
C14A H141 1.1001
C15A C16A 1.5084
C15A H15A 1.0999
C15A H151 1.1000
C16A C17A 1.4971
C16A H16A 1.1001
C16A H161 1.1001
C17A C18A 1.5326
C17A H17A 1.1000
C17A H171 1.0999
C18A H18A 1.0999
C18A H181 1.1000
O1B C1B 1.3890
O1B C7B 1.4395
O2B C2B 1.4269
O2B H2B 0.9700
O3B C3B 1.4312
O3B H3B 0.9700
O4B C1'B 1.3973
O4B C4B 1.4322
O5B C1B 1.4273
O5B C5B 1.4337
O6B C6B 1.4284
O6B H6B 0.9699
O2'B C2'B 1.4207
O2'B H2'B 0.9699
O3'B C3'B 1.4163
O3'B H3'B 0.9700
O4'B C13E 1.4096
O4'B C4'B 1.4233
O4'B C13B 1.4484
O5'B C1'B 1.4219
O5'B C5'B 1.4406
O6'B C6'B 1.4237
O6'B H6'B 0.9700
C1B C2B 1.5232
C1B H1BB 1.0999
C2B C3B 1.5252
C2B H2BB 1.1000
C3B C4B 1.5249
C3B H3BB 1.1000
C4B C5B 1.5168
C4B H4BB 1.1000
C5B C6B 1.5219
C5B H5BB 1.0999
C6B H6BB 1.0999
C6B H61B 1.1000
C1'B C2'B 1.5247
C1'B H1'B 1.1000
C2'B C3'B 1.5231
C2'B H2"B 1.1000
C3'B C4'B 1.5273
C3'B H3"B 1.1000
C4'B C5'B 1.5312
C4'B H4'B 1.0999
C5'B C6'B 1.5101
C5'B H5'B 1.1000
C6'B H6"B 1.1000
C6'B H62B 1.1000
C7B C8B 1.5168
C7B C12B 1.5199
C7B H7B 1.1001
C8B C9B 1.5358
C8B H81B 1.1000
C8B H82B 1.1000
C9B C10B 1.5291
C9B H91B 1.1000
C9B H92B 1.1000
C10B C11B 1.5309
C10B H10B 1.0999
C10B H102 1.1001
C11B C12B 1.5296
C11B H11B 1.1000
C11B H112 1.1000
C12B H12B 1.1000
C12B H122 1.1000
C13B C14B 1.5142
C13B C18B 1.5173
C13B H13B 1.1000
C13B H13E 1.3360
C14B C15B 1.5251
C14B H14B 1.1000
C14B H142 1.1000
C14B H13E 0.7198
C15B C16B 1.5313
C15B H15B 1.1000
C15B H152 1.1000
C15B H15E 1.3981
C15B H175 1.2767
C16B C17B 1.5243
C16B H16B 1.1000
C16B H162 1.1000
C16B H16E 1.0525
C17B C18B 1.5280
C17B H17B 1.0999
C17B H172 1.1000
C17B H165 0.8329
C18B H18B 1.1000
C18B H182 1.1001
C18B H14E 1.3332
C18B H185 1.3182
O1C C1C 1.3884
O1C C7C 1.4432
O2C C2C 1.4238
O2C H2C 0.9700
O3C C3C 1.4187
O3C H3C 0.9700
O4C C1'C 1.3917
O4C C4C 1.4440
O5C C1C 1.4305
O5C C5C 1.4362
O6C C6C 1.4268
O6C H6C 0.9701
O2'C C2'C 1.4235
O2'C H2'C 0.9700
O3'C C3'C 1.4212
O3'C H3'C 0.9700
O4'C C13C 1.4157
O4'C C4'C 1.4228
O4'C C13F 1.6670
O5'C C5'C 1.4324
O5'C C1'C 1.4353
O6'C C6'C 1.4252
O6'C H6'C 0.9700
C1C C2C 1.5214
C1C H1CC 1.1000
C2C C3C 1.5179
C2C H2CC 1.0999
C3C C4C 1.5317
C3C H3CC 1.1000
C4C C5C 1.5293
C4C H4CC 1.1000
C5C C6C 1.5282
C5C H5CC 1.1000
C6C H6CC 1.1000
C6C H61C 1.0998
C1'C C2'C 1.5246
C1'C H1'C 1.1000
C2'C C3'C 1.5361
C2'C H2"C 1.1000
C3'C C4'C 1.5308
C3'C H3"C 1.1000
C4'C C5'C 1.5254
C4'C H4'C 1.1000
C5'C C6'C 1.5213
C5'C H5'C 1.1000
C6'C H6"C 1.1001
C6'C H62C 1.1000
C7C C8C 1.5131
C7C C12C 1.5206
C7C H7C 1.1001
C8C C9C 1.5311
C8C H81C 1.1000
C8C H82C 1.1000
C9C C10C 1.5237
C9C H91C 1.1000
C9C H92C 1.1000
C10C C11C 1.5195
C10C H10C 1.0999
C10C H103 1.1000
C11C C12C 1.5331
C11C H11C 1.0999
C11C H113 1.1000
C12C H12C 1.0999
C12C H123 1.1000
C13C C18C 1.5264
C13C C14C 1.5289
C13C H13C 1.1000
C13C H186 1.4313
C14C C15C 1.5234
C14C H14C 1.0999
C14C H143 1.1001
C14C H13F 1.2533
C14C H18F 1.5053
C15C C16C 1.5296
C15C H15C 1.1001
C15C H153 1.1000
C15C H14F 1.4042
C15C H146 0.7027
C16C C17C 1.5309
C16C H16C 1.0999
C16C H163 1.1000
C16C H15F 1.2859
C16C H166 1.4119
C17C C18C 1.5301
C17C H17C 1.0999
C17C H173 1.1001
C17C H156 1.2733
C17C H16F 1.3370
C18C H18C 1.1001
C18C H183 1.1000
C18C H176 0.5795
C1S C2S 1.4722
C1S C6S 1.5255
C1S H1S1 1.1000
C1S H1S2 1.1000
C2S C3S 1.5173
C2S H21S 1.1001
C2S H22S 1.1000
C3S C4S 1.5326
C3S H31S 1.1000
C3S H32S 1.0998
C4S C5S 1.5126
C4S H41S 1.1000
C4S H42S 1.1000
C5S C6S 1.5213
C5S H51S 1.0999
C5S H52S 1.0999
C6S H61S 1.1000
C6S H62S 1.1000
C1T C6T 1.5232
C1T C2T 1.5277
C1T H11T 1.0999
C1T H12T 1.1000
C2T C3T 1.5253
C2T H21T 1.1000
C2T H22T 1.1000
C3T C4T 1.5238
C3T H31T 1.1000
C3T H32T 1.1000
C4T C5T 1.5222
C4T H41T 1.1000
C4T H42T 1.1000
C5T C6T 1.5287
C5T H51T 1.1001
C5T H52T 1.1001
C6T H61T 1.1001
C6T H62T 1.1000
C13E C18E 1.5183
C13E C14E 1.5223
C13E H13B 1.4151
C13E H13E 1.1000
C14E C15E 1.5291
C14E H14B 1.4362
C14E H182 1.1882
C14E H14E 1.1000
C14E H145 1.1001
C15E C16E 1.5230
C15E H162 0.7780
C15E H15E 1.1000
C15E H155 1.1001
C16E C17E 1.5116
C16E H16B 1.2129
C16E H162 1.4112
C16E H16E 1.1000
C16E H165 1.0999
C17E C18E 1.5241
C17E H152 1.4591
C17E H172 1.1567
C17E H17E 1.1000
C17E H175 1.1000
C18E H13B 0.8202
C18E H18E 1.1001
C18E H185 1.1000
C13F C18F 1.5191
C13F C14F 1.5302
C13F H143 1.1870
C13F H13F 1.0999
C14F C15F 1.5343
C14F H15C 0.7370
C14F H153 1.4392
C14F H14F 1.1000
C14F H146 1.1001
C15F C16F 1.5313
C15F H16C 1.3703
C15F H173 1.3226
C15F H15F 1.1001
C15F H156 1.0999
C16F C17F 1.5309
C16F H163 1.3653
C16F H17C 1.3161
C16F H16F 1.0999
C16F H166 1.0998
C17F C18F 1.5226
C17F H18C 0.5385
C17F H17F 1.1000
C17F H176 1.1002
C18F H13C 1.3794
C18F H14C 1.2478
C18F H18F 1.0999
C18F H186 1.1000

loop_
_geom_hbond_atom_site_label_D
_geom_hbond_atom_site_label_H
_geom_hbond_atom_site_label_A
_geom_hbond_distance_DH
_geom_hbond_distance_HA
_geom_hbond_distance_DA
_geom_hbond_angle_DHA
_geom_hbond_site_symmetry_A
O2A H2A O3B 0.97 1.67 2.633 170.3 1_465
O3A H3A O5'A 0.97 1.82 2.719 153.2 .
O3A H3A O6'A 0.97 2.37 2.984 120.3 .
O6A H6A O6B 0.97 1.88 2.816 162.1 .
O2'A H2'A O6'C 0.97 1.79 2.748 168.1 1_565
O3'A H3'A O2C 0.97 1.78 2.725 162.9 1_565
O6'A H6'A O6C 0.97 1.81 2.747 160.8 1_475
O2B H2B O1A 0.97 1.83 2.740 155.9 1_645
O3B H3B O5'B 0.97 2.03 2.847 141.2 .
O3B H3B O6'B 0.97 2.53 3.276 134.1 .
O6B H6B O2'B 0.97 1.83 2.800 175.0 .
O6B H6B O4B 0.97 2.62 3.066 108.4 .
O2'B H2'B O2'A 0.97 1.77 2.692 157.6 .
O3'B H3'B O3'A 0.97 1.75 2.713 170.4 .
O6'B H6'B O6'A 0.97 1.94 2.857 155.7 1_645
O6'B H6'B O3A 0.97 2.60 3.069 110.0 1_645
O2C H2C O6'B 0.97 1.76 2.710 164.9 .
O3C H3C O5'C 0.97 1.84 2.755 156.5 .
O3C H3C O6'C 0.97 2.41 3.061 124.4 .
O6C H6C O2'C 0.97 2.06 3.014 166.0 .
O6C H6C O4C 0.97 2.32 2.864 114.6 .
O2'C H2'C O2A 0.97 2.16 3.005 144.2 1_635
O3'C H3'C O2A 0.97 1.82 2.717 152.5 1_635
O3'C H3'C O2'C 0.97 2.57 2.994 106.8 .
O6'C H6'C O2B 0.97 1.75 2.715 170.1 .

loop_
_geom_torsion_atom_site_label_1
_geom_torsion_atom_site_label_2
_geom_torsion_atom_site_label_3
_geom_torsion_atom_site_label_4
_geom_torsion
C7A O1A C1A O5A -92.5
C7A O1A C1A C2A 148.5
C5A O5A C1A O1A 177.6
C5A O5A C1A C2A -63.3
O1A C1A C2A O2A -63.9
O5A C1A C2A O2A 178.6
O1A C1A C2A C3A 176.9
O5A C1A C2A C3A 59.4
O2A C2A C3A O3A 61.2
C1A C2A C3A O3A -179.3
O2A C2A C3A C4A -174.9
C1A C2A C3A C4A -55.3
C1'A O4A C4A C3A 87.8
C1'A O4A C4A C5A -152.9
O3A C3A C4A O4A -71.0
C2A C3A C4A O4A 170.3
O3A C3A C4A C5A 172.0
C2A C3A C4A C5A 53.2
C1A O5A C5A C6A -174.4
C1A O5A C5A C4A 61.4
O4A C4A C5A O5A -176.2
C3A C4A C5A O5A -55.3
O4A C4A C5A C6A 62.9
C3A C4A C5A C6A -176.1
O5A C5A C6A O6A -63.3
C4A C5A C6A O6A 59.1
C4A O4A C1'A O5'A -89.1
C4A O4A C1'A C2'A 153.6
C5'A O5'A C1'A O4A 173.0
C5'A O5'A C1'A C2'A -68.4
O4A C1'A C2'A O2'A -61.6
O5'A C1'A C2'A O2'A -178.4
O4A C1'A C2'A C3'A 178.7
O5'A C1'A C2'A C3'A 61.8
O2'A C2'A C3'A O3'A 57.4
C1'A C2'A C3'A O3'A 178.7
O2'A C2'A C3'A C4'A -176.7
C1'A C2'A C3'A C4'A -55.4
C13A O4'A C4'A C5'A -154.6
C13A O4'A C4'A C3'A 85.7
O3'A C3'A C4'A O4'A -64.9
C2'A C3'A C4'A O4'A 169.1
O3'A C3'A C4'A C5'A 177.9
C2'A C3'A C4'A C5'A 51.9
C1'A O5'A C5'A C6'A -175.0
C1'A O5'A C5'A C4'A 63.4
O4'A C4'A C5'A O5'A -173.2
C3'A C4'A C5'A O5'A -53.4
O4'A C4'A C5'A C6'A 69.4
C3'A C4'A C5'A C6'A -170.8
O5'A C5'A C6'A O6'A 66.7
C4'A C5'A C6'A O6'A -174.1
C1A O1A C7A C8A 153.1
C1A O1A C7A C12A -85.4
O1A C7A C8A C9A 177.2
C12A C7A C8A C9A 57.2
C7A C8A C9A C10A -55.7
C8A C9A C10A C11A 55.8
C9A C10A C11A C12A -56.0
O1A C7A C12A C11A -177.0
C8A C7A C12A C11A -58.1
C10A C11A C12A C7A 56.7
C4'A O4'A C13A C14A 106.2
C4'A O4'A C13A C18A -132.7
O4'A C13A C14A C15A 174.0
C18A C13A C14A C15A 55.5
C13A C14A C15A C16A -55.9
C14A C15A C16A C17A 55.6
C15A C16A C17A C18A -55.2
O4'A C13A C18A C17A -174.2
C14A C13A C18A C17A -54.6
C16A C17A C18A C13A 54.7
C7B O1B C1B O5B -82.5
C7B O1B C1B C2B 156.8
C5B O5B C1B O1B 177.8
C5B O5B C1B C2B -63.2
O1B C1B C2B O2B -70.9
O5B C1B C2B O2B 170.7
O1B C1B C2B C3B 170.2
O5B C1B C2B C3B 51.8
O2B C2B C3B O3B 72.0
C1B C2B C3B O3B -169.9
O2B C2B C3B C4B -165.9
C1B C2B C3B C4B -47.9
C1'B O4B C4B C5B -151.6
C1'B O4B C4B C3B 88.7
O3B C3B C4B O4B -66.9
C2B C3B C4B O4B 172.8
O3B C3B C4B C5B 174.6
C2B C3B C4B C5B 54.3
C1B O5B C5B C4B 68.3
C1B O5B C5B C6B -167.7
O4B C4B C5B O5B 175.7
C3B C4B C5B O5B -63.2
O4B C4B C5B C6B 54.0
C3B C4B C5B C6B 175.1
O5B C5B C6B O6B -82.3
C4B C5B C6B O6B 37.6
C4B O4B C1'B O5'B -101.7
C4B O4B C1'B C2'B 139.1
C5'B O5'B C1'B O4B 177.5
C5'B O5'B C1'B C2'B -64.3
O4B C1'B C2'B O2'B -60.8
O5'B C1'B C2'B O2'B -178.3
O4B C1'B C2'B C3'B 175.4
O5'B C1'B C2'B C3'B 57.9
O2'B C2'B C3'B O3'B 64.2
C1'B C2'B C3'B O3'B -175.3
O2'B C2'B C3'B C4'B -174.3
C1'B C2'B C3'B C4'B -53.9
C13E O4'B C4'B C3'B 124.0
C13B O4'B C4'B C3'B 107.9
C13E O4'B C4'B C5'B -115.8
C13B O4'B C4'B C5'B -131.9
O3'B C3'B C4'B O4'B -63.9
C2'B C3'B C4'B O4'B 175.3
O3'B C3'B C4'B C5'B 175.9
C2'B C3'B C4'B C5'B 55.1
C1'B O5'B C5'B C6'B -173.8
C1'B O5'B C5'B C4'B 64.3
O4'B C4'B C5'B O5'B -179.1
C3'B C4'B C5'B O5'B -59.0
O4'B C4'B C5'B C6'B 63.4
C3'B C4'B C5'B C6'B -176.4
O5'B C5'B C6'B O6'B 55.8
C4'B C5'B C6'B O6'B 174.6
C1B O1B C7B C8B 146.6
C1B O1B C7B C12B -91.8
O1B C7B C8B C9B 179.9
C12B C7B C8B C9B 58.4
C7B C8B C9B C10B -57.2
C8B C9B C10B C11B 55.6
C9B C10B C11B C12B -54.8
O1B C7B C12B C11B -178.7
C8B C7B C12B C11B -58.5
C10B C11B C12B C7B 56.3
C13E O4'B C13B C14B -19.5
C4'B O4'B C13B C14B 90.2
C13E O4'B C13B C18B 103.7
C4'B O4'B C13B C18B -146.6
O4'B C13B C14B C15B 176.7
C18B C13B C14B C15B 56.3
C13B C14B C15B C16B -56.4
C14B C15B C16B C17B 56.0
C15B C16B C17B C18B -56.1
O4'B C13B C18B C17B -179.4
C14B C13B C18B C17B -55.1
C16B C17B C18B C13B 55.5
C7C O1C C1C O5C -101.6
C7C O1C C1C C2C 139.8
C5C O5C C1C O1C 177.6
C5C O5C C1C C2C -64.8
O1C C1C C2C O2C -65.0
O5C C1C C2C O2C 176.8
O1C C1C C2C C3C 175.0
O5C C1C C2C C3C 56.8
O2C C2C C3C O3C 66.9
C1C C2C C3C O3C -172.7
O2C C2C C3C C4C -170.5
C1C C2C C3C C4C -50.1
C1'C O4C C4C C5C -152.7
C1'C O4C C4C C3C 85.6
O3C C3C C4C O4C -72.8
C2C C3C C4C O4C 168.6
O3C C3C C4C C5C 168.4
C2C C3C C4C C5C 49.8
C1C O5C C5C C6C -174.9
C1C O5C C5C C4C 64.0
O4C C4C C5C O5C -177.4
C3C C4C C5C O5C -55.6
O4C C4C C5C C6C 66.2
C3C C4C C5C C6C -172.0
O5C C5C C6C O6C 165.9
C4C C5C C6C O6C -75.6
C4C O4C C1'C O5'C -92.0
C4C O4C C1'C C2'C 152.2
C5'C O5'C C1'C O4C 170.4
C5'C O5'C C1'C C2'C -71.5
O4C C1'C C2'C O2'C -57.9
O5'C C1'C C2'C O2'C -174.4
O4C C1'C C2'C C3'C -179.1
O5'C C1'C C2'C C3'C 64.4
O2'C C2'C C3'C O3'C 66.9
C1'C C2'C C3'C O3'C -174.1
O2'C C2'C C3'C C4'C -173.5
C1'C C2'C C3'C C4'C -54.5
C13C O4'C C4'C C5'C -176.3
C13F O4'C C4'C C5'C -137.1
C13C O4'C C4'C C3'C 61.6
C13F O4'C C4'C C3'C 100.9
O3'C C3'C C4'C O4'C -69.9
C2'C C3'C C4'C O4'C 166.7
O3'C C3'C C4'C C5'C 171.5
C2'C C3'C C4'C C5'C 48.1
C1'C O5'C C5'C C6'C -176.1
C1'C O5'C C5'C C4'C 63.6
O4'C C4'C C5'C O5'C -173.0
C3'C C4'C C5'C O5'C -50.6
O4'C C4'C C5'C C6'C 69.6
C3'C C4'C C5'C C6'C -167.9
O5'C C5'C C6'C O6'C 50.9
C4'C C5'C C6'C O6'C 170.0
C1C O1C C7C C8C 81.0
C1C O1C C7C C12C -156.9
O1C C7C C8C C9C 176.8
C12C C7C C8C C9C 57.4
C7C C8C C9C C10C -57.0
C8C C9C C10C C11C 56.4
C9C C10C C11C C12C -55.6
O1C C7C C12C C11C -179.3
C8C C7C C12C C11C -56.9
C10C C11C C12C C7C 55.7
C4'C O4'C C13C C18C -178.3
C13F O4'C C13C C18C 121.0
C4'C O4'C C13C C14C 61.1
C13F O4'C C13C C14C 0.3
O4'C C13C C14C C15C 64.9
C18C C13C C14C C15C -54.9
C13C C14C C15C C16C 57.1
C14C C15C C16C C17C -57.1
C15C C16C C17C C18C 55.9
O4'C C13C C18C C17C -64.4
C14C C13C C18C C17C 53.7
C16C C17C C18C C13C -54.7
C6S C1S C2S C3S -55.4
C1S C2S C3S C4S 54.4
C2S C3S C4S C5S -54.5
C3S C4S C5S C6S 55.8
C4S C5S C6S C1S -55.9
C2S C1S C6S C5S 55.9
C6T C1T C2T C3T 55.8
C1T C2T C3T C4T -55.9
C2T C3T C4T C5T 55.5
C3T C4T C5T C6T -54.6
C2T C1T C6T C5T -54.8
C4T C5T C6T C1T 54.2
C4'B O4'B C13E C18E -75.7
C13B O4'B C13E C18E 1.6
C4'B O4'B C13E C14E 161.7
C13B O4'B C13E C14E -121.0
O4'B C13E C14E C15E 179.6
C18E C13E C14E C15E 55.3
C13E C14E C15E C16E -55.4
C14E C15E C16E C17E 55.4
C15E C16E C17E C18E -54.2
O4'B C13E C18E C17E -176.0
C14E C13E C18E C17E -56.0
C16E C17E C18E C13E 55.1
C13C O4'C C13F C18F 2.4
C4'C O4'C C13F C18F -133.1
C13C O4'C C13F C14F -115.4
C4'C O4'C C13F C14F 109.1
C18F C13F C14F C15F -55.0
O4'C C13F C14F C15F 56.0
C13F C14F C15F C16F 56.6
C14F C15F C16F C17F -57.4
C15F C16F C17F C18F 57.0
C14F C13F C18F C17F 54.1
O4'C C13F C18F C17F -61.3
C16F C17F C18F C13F -55.3
